data_4505502
loop_
_publ_author_name
'Xie, Li-Xia'
'Hou, Xiao-Wei'
'Fan, Yao-Ting'
'Hou, Hong-Wei'

_publ_section_title
;
 Four Three-Dimensional Coordination Polymers Constructed by
 2-((1H-1,2,4-Triazol-1-yl)methyl)-1H-Imidazole-4,5-Dicarboxylate:
 Syntheses, Topological Structures, and Magnetic Properties
;
_journal_issue 3
_journal_name_full 'Crystal Growth &amp; Design'
_journal_page_first 1282
_journal_paper_doi 10.1021/cg201287t
_journal_volume 12
_journal_year 2012
_chemical_formula_sum 'C8 H12 Co1.5 N5 O8'
_chemical_formula_weight 394.61
_chemical_name_systematic
; 
 ? 
;
_space_group_IT_number 96
_symmetry_cell_setting tetragonal
_symmetry_space_group_name_Hall 'P 4nw 2abw'
_symmetry_space_group_name_H-M 'P 43 21 2'
_atom_sites_solution_hydrogens geom
_atom_sites_solution_primary direct
_atom_sites_solution_secondary difmap
_audit_creation_method SHELXL-97
_cell_angle_alpha 90.00
_cell_angle_beta 90.00
_cell_angle_gamma 90.00
_cell_formula_units_Z 8
_cell_length_a 12.5879(18)
_cell_length_b 12.5879(18)
_cell_length_c 25.090(5)
_cell_measurement_reflns_used 12758
_cell_measurement_temperature 293(2)
_cell_measurement_theta_max 31.0274
_cell_measurement_theta_min 1.8099
_cell_volume 3975.6(11)
_computing_cell_refinement 'Bruker XSCANS'
_computing_data_collection 'Bruker XSCANS'
_computing_data_reduction 'Bruker SHELXTL'
_computing_molecular_graphics 'Bruker SHELXTL'
_computing_publication_material 'Bruker SHELXTL'
_computing_structure_refinement 'SHELXL-97 (Sheldrick, 1997)'
_computing_structure_solution 'SHELXS-97 (Sheldrick, 1990)'
_diffrn_ambient_temperature 293(2)
_diffrn_measured_fraction_theta_full 1.000
_diffrn_measured_fraction_theta_max 1.000
_diffrn_measurement_device_type 'Bruker P4'
_diffrn_measurement_method '\w scans'
_diffrn_radiation_monochromator graphite
_diffrn_radiation_source 'fine-focus sealed tube'
_diffrn_radiation_type MoK\a
_diffrn_radiation_wavelength 0.71073
_diffrn_reflns_av_R_equivalents 0.0444
_diffrn_reflns_av_sigmaI/netI 0.0224
_diffrn_reflns_limit_h_max 15
_diffrn_reflns_limit_h_min -15
_diffrn_reflns_limit_k_max 15
_diffrn_reflns_limit_k_min -15
_diffrn_reflns_limit_l_max 30
_diffrn_reflns_limit_l_min -30
_diffrn_reflns_number 43631
_diffrn_reflns_theta_full 26.00
_diffrn_reflns_theta_max 26.00
_diffrn_reflns_theta_min 1.81
_diffrn_standards_decay_% none
_diffrn_standards_interval_count none
_diffrn_standards_interval_time none
_diffrn_standards_number none
_exptl_absorpt_coefficient_mu 1.302
_exptl_absorpt_correction_T_max 0.6240
_exptl_absorpt_correction_T_min 0.6240
_exptl_absorpt_correction_type none
_exptl_crystal_colour pink
_exptl_crystal_density_diffrn 1.305
_exptl_crystal_density_method 'not measured'
_exptl_crystal_description prism
_exptl_crystal_F_000 1564
_exptl_crystal_size_max 0.40
_exptl_crystal_size_mid 0.40
_exptl_crystal_size_min 0.40
_refine_diff_density_max 1.077
_refine_diff_density_min -0.655
_refine_diff_density_rms 0.272
_refine_ls_abs_structure_details 'Flack H D (1983), Acta Cryst. A39, 876-881'
_refine_ls_abs_structure_Flack 0.51(4)
_refine_ls_extinction_method none
_refine_ls_goodness_of_fit_ref 1.195
_refine_ls_hydrogen_treatment constr
_refine_ls_matrix_type full
_refine_ls_number_parameters 222
_refine_ls_number_reflns 3898
_refine_ls_number_restraints 0
_refine_ls_restrained_S_all 1.195
_refine_ls_R_factor_all 0.0662
_refine_ls_R_factor_gt 0.0658
_refine_ls_shift/su_max 0.000
_refine_ls_shift/su_mean 0.000
_refine_ls_structure_factor_coef Fsqd
_refine_ls_weighting_details 'calc w=1/[\s^2^(Fo^2^)+(0.1207P)^2^+6.3829P] where P=(Fo^2^+2Fc^2^)/3'
_refine_ls_weighting_scheme calc
_refine_ls_wR_factor_gt 0.2021
_refine_ls_wR_factor_ref 0.2025
_reflns_number_gt 3867
_reflns_number_total 3898
_reflns_threshold_expression >2sigma(I)
_cod_data_source_file cg201287t_si_002.cif
_cod_data_source_block compound_2
_cod_depositor_comments
;
The following automatic conversions were performed:

'_symmetry_cell_setting' value 'Tetragonal' changed to 'tetragonal'
according to /home/saulius/struct/CIF-dictionaries/cif_core.dic
dictionary named 'cif_core.dic' version 2.4.1 from 2010-06-29.

Automatic conversion script
Id: cif_fix_values 1715 2011-07-08 13:25:40Z adriana 
;
_cod_original_sg_symbol_H-M P4(3)2(1)2
_cod_original_formula_sum 'C8 H12 Co1.50 N5 O8'
_cod_database_code 4505502

loop_
_symmetry_equiv_pos_as_xyz
'x, y, z'
'-x, -y, z+1/2'
'-y+1/2, x+1/2, z+3/4'
'y+1/2, -x+1/2, z+1/4'
'-x+1/2, y+1/2, -z+3/4'
'x+1/2, -y+1/2, -z+1/4'
'y, x, -z'
'-y, -x, -z+1/2'

loop_
_atom_site_label
_atom_site_type_symbol
_atom_site_fract_x
_atom_site_fract_y
_atom_site_fract_z
_atom_site_U_iso_or_equiv
_atom_site_adp_type
_atom_site_occupancy
_atom_site_symmetry_multiplicity
_atom_site_calc_flag
_atom_site_refinement_flags
C1 C 0.5726(7) 0.7500(7) -0.0444(3) 0.057(2) Uani 1 1 d .
H1A H 0.5468 0.7009 -0.0688 0.068 Uiso 1 1 calc R
C2 C 0.6675(5) 0.8689(5) -0.0095(2) 0.0342(12) Uani 1 1 d .
H2A H 0.7196 0.9198 -0.0033 0.041 Uiso 1 1 calc R
C3 C 0.5722(5) 0.8785(5) 0.0789(2) 0.0318(12) Uani 1 1 d .
H3A H 0.5042 0.9147 0.0804 0.038 Uiso 1 1 calc R
H3B H 0.6270 0.9290 0.0888 0.038 Uiso 1 1 calc R
C4 C 0.5722(4) 0.7885(5) 0.1172(2) 0.0279(10) Uani 1 1 d .
C5 C 0.6273(4) 0.6562(5) 0.1644(2) 0.0290(12) Uani 1 1 d .
C6 C 0.7119(5) 0.5912(5) 0.1891(2) 0.0358(14) Uani 1 1 d .
C7 C 0.5191(4) 0.6507(5) 0.1614(2) 0.0285(12) Uani 1 1 d .
C8 C 0.4342(4) 0.5756(5) 0.1778(2) 0.0312(11) Uani 1 1 d .
Co1 Co 0.32282(6) 0.74949(7) 0.12457(3) 0.0287(2) Uani 1 1 d .
Co2 Co 0.56919(7) 0.43081(7) 0.2500 0.0392(3) Uani 1 2 d S
N1 N 0.5914(4) 0.8412(4) 0.02518(19) 0.0324(10) Uani 1 1 d .
N2 N 0.5290(6) 0.7644(6) 0.0031(3) 0.0595(19) Uani 1 1 d .
N3 N 0.6573(4) 0.8122(4) -0.0544(2) 0.0351(11) Uani 1 1 d .
N4 N 0.6613(4) 0.7423(4) 0.13595(19) 0.0311(10) Uani 1 1 d .
N5 N 0.4853(3) 0.7372(4) 0.13206(17) 0.0269(10) Uani 1 1 d .
O1 O 0.6920(4) 0.5183(5) 0.2209(2) 0.0553(14) Uani 1 1 d .
O2 O 0.8061(3) 0.6126(4) 0.17447(18) 0.0424(11) Uani 1 1 d .
O3 O 0.4550(4) 0.4872(4) 0.1975(2) 0.0456(12) Uani 1 1 d .
O4 O 0.3397(3) 0.6046(4) 0.16802(17) 0.0384(10) Uani 1 1 d .
O5 O 0.3417(4) 0.6600(5) 0.0493(2) 0.0566(14) Uani 1 1 d .
O6 O 0.6171(7) 0.3137(6) 0.1934(3) 0.084(2) Uani 1 1 d .
O7 O 0.5944(17) 0.3772(15) 0.0885(6) 0.108(6) Uani 0.50 1 d P
O8 O 0.2757(17) 0.3621(16) 0.1771(8) 0.130(8) Uani 0.50 1 d P
O9 O 0.177(2) 0.606(2) 0.9819(9) 0.175(13) Uani 0.50 1 d P
O10 O 0.404(3) 0.4487(17) 0.0580(10) 0.162(11) Uani 0.50 1 d P

loop_
_atom_site_aniso_label
_atom_site_aniso_U_11
_atom_site_aniso_U_22
_atom_site_aniso_U_33
_atom_site_aniso_U_23
_atom_site_aniso_U_13
_atom_site_aniso_U_12
C1 0.071(5) 0.062(5) 0.038(3) -0.008(3) 0.009(3) -0.033(4)
C2 0.035(3) 0.037(3) 0.031(3) 0.004(2) 0.000(2) -0.001(2)
C3 0.032(3) 0.030(3) 0.033(3) 0.002(2) 0.003(2) 0.006(2)
C4 0.020(2) 0.036(3) 0.028(2) 0.001(2) 0.001(2) 0.003(2)
C5 0.018(2) 0.036(3) 0.032(3) 0.006(2) 0.004(2) 0.002(2)
C6 0.027(3) 0.044(4) 0.037(3) 0.015(3) 0.002(2) 0.005(2)
C7 0.023(3) 0.037(3) 0.026(3) 0.006(2) 0.003(2) 0.004(2)
C8 0.021(2) 0.039(3) 0.034(3) 0.001(2) 0.004(2) -0.002(2)
Co1 0.0169(4) 0.0400(4) 0.0291(4) 0.0035(3) 0.0003(3) 0.0019(3)
Co2 0.0362(4) 0.0362(4) 0.0451(7) 0.0138(4) 0.0138(4) 0.0081(5)
N1 0.032(3) 0.034(3) 0.032(2) 0.005(2) -0.0008(19) -0.003(2)
N2 0.062(4) 0.075(5) 0.042(3) -0.005(3) 0.010(3) -0.037(4)
N3 0.039(3) 0.037(3) 0.030(2) 0.002(2) 0.002(2) -0.007(2)
N4 0.024(2) 0.039(3) 0.030(2) 0.006(2) -0.0021(18) 0.003(2)
N5 0.020(2) 0.033(2) 0.028(2) 0.006(2) 0.0020(17) 0.0031(18)
O1 0.035(3) 0.068(3) 0.063(3) 0.036(3) 0.005(2) 0.006(2)
O2 0.020(2) 0.059(3) 0.048(2) 0.020(2) 0.0021(18) 0.0031(19)
O3 0.031(2) 0.044(3) 0.062(3) 0.019(2) 0.001(2) 0.0007(19)
O4 0.023(2) 0.047(3) 0.045(2) 0.011(2) 0.0017(17) -0.0042(18)
O5 0.044(3) 0.083(4) 0.044(2) -0.018(3) 0.005(2) -0.012(3)
O6 0.089(5) 0.079(5) 0.082(4) -0.006(4) 0.037(4) 0.018(4)
O7 0.166(19) 0.097(12) 0.062(8) -0.001(8) 0.028(10) -0.024(13)
O8 0.138(16) 0.117(14) 0.136(15) -0.013(12) -0.020(13) -0.098(13)
O9 0.16(2) 0.22(3) 0.140(16) -0.100(19) -0.104(16) 0.09(2)
O10 0.25(3) 0.081(13) 0.154(19) -0.025(13) -0.04(2) 0.044(17)

loop_
_atom_type_symbol
_atom_type_description
_atom_type_scat_dispersion_real
_atom_type_scat_dispersion_imag
_atom_type_scat_source
C C 0.0033 0.0016 'International Tables Vol C Tables 4.2.6.8 and 6.1.1.4'
H H 0.0000 0.0000 'International Tables Vol C Tables 4.2.6.8 and 6.1.1.4'
N N 0.0061 0.0033 'International Tables Vol C Tables 4.2.6.8 and 6.1.1.4'
O O 0.0106 0.0060 'International Tables Vol C Tables 4.2.6.8 and 6.1.1.4'
Co Co 0.3494 0.9721 'International Tables Vol C Tables 4.2.6.8 and 6.1.1.4'

loop_
_geom_angle_atom_site_label_1
_geom_angle_atom_site_label_2
_geom_angle_atom_site_label_3
_geom_angle
_geom_angle_site_symmetry_1
_geom_angle_site_symmetry_3
N2 C1 N3 114.7(6) . .
N2 C1 H1A 122.7 . .
N3 C1 H1A 122.7 . .
N3 C2 N1 109.8(6) . .
N3 C2 H2A 125.1 . .
N1 C2 H2A 125.1 . .
N1 C3 C4 110.8(5) . .
N1 C3 H3A 109.5 . .
C4 C3 H3A 109.5 . .
N1 C3 H3B 109.5 . .
C4 C3 H3B 109.5 . .
H3A C3 H3B 108.1 . .
N5 C4 N4 112.3(5) . .
N5 C4 C3 123.7(5) . .
N4 C4 C3 123.7(5) . .
C7 C5 N4 108.9(5) . .
C7 C5 C6 135.5(6) . .
N4 C5 C6 115.6(5) . .
O1 C6 O2 122.1(6) . .
O1 C6 C5 122.1(5) . .
O2 C6 C5 115.7(5) . .
C5 C7 N5 107.3(5) . .
C5 C7 C8 137.3(6) . .
N5 C7 C8 115.3(5) . .
O3 C8 O4 122.1(6) . .
O3 C8 C7 121.8(5) . .
O4 C8 C7 116.0(5) . .
N4 Co1 N5 177.4(2) 6_465 .
N4 Co1 O4 101.94(18) 6_465 .
N5 Co1 O4 77.91(17) . .
N4 Co1 N3 91.0(2) 6_465 4_465
N5 Co1 N3 91.55(19) . 4_465
O4 Co1 N3 92.81(19) . 4_465
N4 Co1 O2 77.76(18) 6_465 6_465
N5 Co1 O2 102.19(17) . 6_465
O4 Co1 O2 175.6(2) . 6_465
N3 Co1 O2 91.6(2) 4_465 6_465
N4 Co1 O5 91.3(2) 6_465 .
N5 Co1 O5 86.15(19) . .
O4 Co1 O5 89.4(2) . .
N3 Co1 O5 176.4(2) 4_465 .
O2 Co1 O5 86.2(2) 6_465 .
O1 Co2 O1 162.3(3) . 8_665
O1 Co2 O3 96.50(18) . .
O1 Co2 O3 96.5(2) 8_665 .
O1 Co2 O3 96.5(2) . 8_665
O1 Co2 O3 96.50(18) 8_665 8_665
O3 Co2 O3 85.9(3) . 8_665
O1 Co2 O6 85.4(3) . .
O1 Co2 O6 82.4(2) 8_665 .
O3 Co2 O6 90.6(3) . .
O3 Co2 O6 176.1(3) 8_665 .
O1 Co2 O6 82.4(3) . 8_665
O1 Co2 O6 85.4(3) 8_665 8_665
O3 Co2 O6 176.1(3) . 8_665
O3 Co2 O6 90.6(3) 8_665 8_665
O6 Co2 O6 93.0(5) . 8_665
C2 N1 N2 109.4(5) . .
C2 N1 C3 129.7(5) . .
N2 N1 C3 120.9(5) . .
C1 N2 N1 102.9(5) . .
C2 N3 C1 103.2(5) . .
C2 N3 Co1 128.0(4) . 3_654
C1 N3 Co1 128.8(4) . 3_654
C4 N4 C5 105.3(5) . .
C4 N4 Co1 139.2(4) . 6_565
C5 N4 Co1 114.7(4) . 6_565
C4 N5 C7 106.2(4) . .
C4 N5 Co1 139.3(4) . .
C7 N5 Co1 114.5(4) . .
C6 O1 Co2 141.7(4) . .
C6 O2 Co1 115.5(4) . 6_565
C8 O3 Co2 134.8(4) . .
C8 O4 Co1 115.9(4) . .

loop_
_geom_bond_atom_site_label_1
_geom_bond_atom_site_label_2
_geom_bond_distance
_geom_bond_site_symmetry_2
C1 N2 1.323(10) .
C1 N3 1.347(9) .
C1 H1A 0.9300 .
C2 N3 1.340(8) .
C2 N1 1.340(8) .
C2 H2A 0.9300 .
C3 N1 1.448(7) .
C3 C4 1.486(8) .
C3 H3A 0.9700 .
C3 H3B 0.9700 .
C4 N5 1.324(7) .
C4 N4 1.348(7) .
C5 C7 1.365(7) .
C5 N4 1.367(8) .
C5 C6 1.480(8) .
C6 O1 1.241(8) .
C6 O2 1.270(7) .
C7 N5 1.382(7) .
C7 C8 1.485(8) .
C8 O3 1.246(8) .
C8 O4 1.269(7) .
Co1 N4 2.053(5) 6_465
Co1 N5 2.060(4) .
Co1 O4 2.135(5) .
Co1 N3 2.137(5) 4_465
Co1 O2 2.138(5) 6_465
Co1 O5 2.211(5) .
Co2 O1 2.034(5) .
Co2 O1 2.034(5) 8_665
Co2 O3 2.074(5) .
Co2 O3 2.074(5) 8_665
Co2 O6 2.134(7) .
Co2 O6 2.134(7) 8_665
N1 N2 1.364(8) .
N3 Co1 2.137(5) 3_654
N4 Co1 2.053(5) 6_565
O2 Co1 2.138(5) 6_565

loop_
_geom_torsion_atom_site_label_1
_geom_torsion_atom_site_label_2
_geom_torsion_atom_site_label_3
_geom_torsion_atom_site_label_4
_geom_torsion
_geom_torsion_site_symmetry_1
_geom_torsion_site_symmetry_4
N1 C3 C4 N5 -93.3(7) . .
N1 C3 C4 N4 78.9(7) . .
C7 C5 C6 O1 -10.6(12) . .
N4 C5 C6 O1 171.5(6) . .
C7 C5 C6 O2 167.5(7) . .
N4 C5 C6 O2 -10.4(9) . .
N4 C5 C7 N5 -2.0(7) . .
C6 C5 C7 N5 180.0(6) . .
N4 C5 C7 C8 173.0(6) . .
C6 C5 C7 C8 -5.1(14) . .
C5 C7 C8 O3 -5.2(12) . .
N5 C7 C8 O3 169.5(6) . .
C5 C7 C8 O4 178.0(7) . .
N5 C7 C8 O4 -7.3(8) . .
N3 C2 N1 N2 0.1(7) . .
N3 C2 N1 C3 178.2(6) . .
C4 C3 N1 C2 -122.9(6) . .
C4 C3 N1 N2 55.0(8) . .
N3 C1 N2 N1 -0.5(11) . .
C2 N1 N2 C1 0.2(9) . .
C3 N1 N2 C1 -178.1(6) . .
N1 C2 N3 C1 -0.4(8) . .
N1 C2 N3 Co1 177.8(4) . 3_654
N2 C1 N3 C2 0.6(10) . .
N2 C1 N3 Co1 -177.6(6) . 3_654
N5 C4 N4 C5 0.1(6) . .
C3 C4 N4 C5 -172.9(5) . .
N5 C4 N4 Co1 168.5(5) . 6_565
C3 C4 N4 Co1 -4.4(9) . 6_565
C7 C5 N4 C4 1.2(7) . .
C6 C5 N4 C4 179.7(5) . .
C7 C5 N4 Co1 -170.5(4) . 6_565
C6 C5 N4 Co1 7.9(7) . 6_565
N4 C4 N5 C7 -1.3(6) . .
C3 C4 N5 C7 171.7(5) . .
N4 C4 N5 Co1 178.3(4) . .
C3 C4 N5 Co1 -8.7(9) . .
C5 C7 N5 C4 2.0(6) . .
C8 C7 N5 C4 -174.2(5) . .
C5 C7 N5 Co1 -177.7(4) . .
C8 C7 N5 Co1 6.1(6) . .
N4 Co1 N5 C4 91(5) 6_465 .
O4 Co1 N5 C4 177.6(6) . .
N3 Co1 N5 C4 -89.8(6) 4_465 .
O2 Co1 N5 C4 2.1(6) 6_465 .
O5 Co1 N5 C4 87.4(6) . .
N4 Co1 N5 C7 -90(5) 6_465 .
O4 Co1 N5 C7 -2.8(4) . .
N3 Co1 N5 C7 89.7(4) 4_465 .
O2 Co1 N5 C7 -178.3(4) 6_465 .
O5 Co1 N5 C7 -93.1(4) . .
O2 C6 O1 Co2 -166.9(6) . .
C5 C6 O1 Co2 11.1(13) . .
O1 Co2 O1 C6 144.8(9) 8_665 .
O3 Co2 O1 C6 8.1(9) . .
O3 Co2 O1 C6 -78.5(9) 8_665 .
O6 Co2 O1 C6 98.1(9) . .
O6 Co2 O1 C6 -168.2(9) 8_665 .
O1 C6 O2 Co1 -174.3(6) . 6_565
C5 C6 O2 Co1 7.6(8) . 6_565
O4 C8 O3 Co2 -145.7(5) . .
C7 C8 O3 Co2 37.8(9) . .
O1 Co2 O3 C8 -39.2(7) . .
O1 Co2 O3 C8 152.9(6) 8_665 .
O3 Co2 O3 C8 56.8(6) 8_665 .
O6 Co2 O3 C8 -124.7(7) . .
O6 Co2 O3 C8 34(4) 8_665 .
O3 C8 O4 Co1 -172.0(5) . .
C7 C8 O4 Co1 4.8(7) . .
N4 Co1 O4 C8 176.1(4) 6_465 .
N5 Co1 O4 C8 -1.2(4) . .
N3 Co1 O4 C8 -92.2(5) 4_465 .
O2 Co1 O4 C8 91(2) 6_465 .
O5 Co1 O4 C8 85.0(4) . .
